data_4104051
loop_
_publ_author_name
'Elinor C. Spencer'
'Ross J. Angel'
'Nancy L. Ross'
'Brian E. Hanson'
'Judith A. K. Howard'

_publ_section_title
;
 Pressure-Induced Cooperative Bond Rearrangement in a Zinc Imidazolate
 Framework: A High-Pressure Single-Crystal X-Ray Diffraction Study
;
_journal_name_full 'Journal of the American Chemical Society'
_journal_page_first 4022
_journal_page_last 4026
_journal_paper_doi 10.1021/ja808531m
_journal_volume 131
_journal_year 2009
_chemical_formula_moiety 'C12 H12 N8 Zn2'
_chemical_formula_sum 'C12 H12 N8 Zn2'
_chemical_formula_weight 399.04
_chemical_name_common 'Zinc Imidazolate'
_chemical_name_systematic
;
 ?
;
_space_group_IT_number 110
_symmetry_cell_setting tetragonal
_symmetry_space_group_name_Hall 'I 4bw -2c'
_symmetry_space_group_name_H-M 'I 41 c d'
_atom_sites_solution_hydrogens geom
_atom_sites_solution_primary direct
_atom_sites_solution_secondary difmap
_audit_creation_method SHELXL-97
_cell_angle_alpha 90.00
_cell_angle_beta 90.00
_cell_angle_gamma 90.00
_cell_formula_units_Z 16
_cell_length_a 23.2297(4)
_cell_length_b 23.2297(4)
_cell_length_c 12.4296(5)
_cell_measurement_pressure 295000(6000)
_cell_measurement_reflns_used 558
_cell_measurement_temperature 298(2)
_cell_measurement_theta_max 26.59
_cell_measurement_theta_min 2.43
_cell_volume 6707.2(3)
_computing_cell_refinement 'RED v171.32 (Oxford Diffraction)'
_computing_data_collection 'CCD v171.32 (Oxford Diffraction)'
_computing_data_reduction
;
RED v171.32 (Oxford Diffraction)
Absorb61, Angel (2004) J. Appl. Cryst. 37:486-492
Average v.2.21, Angel (2005)                 
;
_computing_molecular_graphics
;
CrystalMaker V.2.0.6, CrystalMaker Software Ltd.'
;
_computing_structure_refinement
;
shelxl-97 (G.M.Sheldrick, 2008, Acta Cryst., A64,112)
WinGX (L.J Farrugia, 1999, J. Appl. Cryst., 32, 837)
;
_computing_structure_solution
;
shelxs-86 (G.M.Sheldrick, 2008, Acta Cryst., A64,112)
WinGX (L.J Farrugia, 1999, J. Appl. Cryst., 32, 837)
;
_diffrn_ambient_pressure 295000(6000)
_diffrn_ambient_temperature 298(2)
_diffrn_detector 'Oxford Diffraction, Xcalibur1 CCD'
_diffrn_measured_fraction_theta_full 0.541
_diffrn_measured_fraction_theta_max 0.539
_diffrn_measurement_device '\k-geometry diffractometer'
_diffrn_measurement_device_type 'Oxford Diffraction Xcalibur1'
_diffrn_measurement_method 'phi and omega scans'
_diffrn_radiation_monochromator graphite
_diffrn_radiation_probe x-ray
_diffrn_radiation_source 'fine-focus sealed tube'
_diffrn_radiation_type MoK\a
_diffrn_radiation_wavelength 0.71073
_diffrn_reflns_av_R_equivalents 1.015
_diffrn_reflns_limit_h_max 26
_diffrn_reflns_limit_h_min -26
_diffrn_reflns_limit_k_max 26
_diffrn_reflns_limit_k_min -25
_diffrn_reflns_limit_l_max 17
_diffrn_reflns_limit_l_min -17
_diffrn_reflns_number 51091
_diffrn_reflns_reduction_process
; 
Data averaged using Blessing (1987) criteria 
;
_diffrn_reflns_theta_full 30.00
_diffrn_reflns_theta_max 30.03
_diffrn_reflns_theta_min 2.97
_exptl_absorpt_coefficient_mu 2.848
_exptl_absorpt_correction_T_max 0.302
_exptl_absorpt_correction_T_min 0.217
_exptl_absorpt_correction_type gaussian
_exptl_absorpt_process_details
;
Gaussian integration over a grid
of 16 x  8 x 16 points =  2048 total grid points
  Based upon method of Burnham (1966)

 Data corrected for diamond-anvil cell absorption
 Note that exptl_absorpt_correction_tmin and _tmax
 the total correction factors applied to the intensities
 The individual factors are: 
         range of dac transmission factors (min-max)      0.307     0.394
         range of gasket transmission (min-max)           0.937     1.000
         range of P media transmission (min-max)          1.000     1.000

 thickness of diamond anvil 1:  1.500 mm, mu =  0.2000 mm-1
       thickness of platten 1:  3.300 mm, mu =  0.0500 mm-1

 thickness of diamond anvil 2:  1.500 mm, mu =  0.2000 mm-1
       thickness of platten 2:  3.300 mm, mu =  0.0500 mm-1

    Gasket shadowing corrections were made based upon
    Gasket thickness = 145.0 microns, radius = 250.0 microns
    Gasket absorption coeff =        30.00 mm-1
    REFLECTION WAS CONSIDERED TOTALLY OBSCURED IF 
 FRACTION CRYSTAL ILLUMINATED WAS LESS THAN 0.20

    Non-absorbing pressure medium
;
_exptl_crystal_colour Colourless
_exptl_crystal_density_diffrn 1.581
_exptl_crystal_density_meas ?
_exptl_crystal_density_method 'not measured'
_exptl_crystal_description Block
_exptl_crystal_F_000 3200
_exptl_crystal_preparation
;
crystal mounted in a diamond-anvil cell
;
_exptl_crystal_size_max 0.420
_exptl_crystal_size_mid 0.096
_exptl_crystal_size_min 0.096
_refine_diff_density_max 0.426
_refine_diff_density_min -0.328
_refine_diff_density_rms 0.080
_refine_ls_abs_structure_details 'Flack H D (1983), Acta Cryst. A39, 876-881'
_refine_ls_abs_structure_Flack 0.08(9)
_refine_ls_extinction_coef 'not refined'
_refine_ls_extinction_method none
_refine_ls_goodness_of_fit_ref 0.854
_refine_ls_hydrogen_treatment constr
_refine_ls_matrix_type full
_refine_ls_number_parameters 77
_refine_ls_number_reflns 584
_refine_ls_number_restraints 37
_refine_ls_restrained_S_all 0.841
_refine_ls_R_factor_all 0.2073
_refine_ls_R_factor_gt 0.0552
_refine_ls_shift/su_max 0.000
_refine_ls_shift/su_mean 0.000
_refine_ls_structure_factor_coef Fsqd
_refine_ls_weighting_details 'calc w=1/[\s^2^(Fo^2^)+(0.0000P)^2^+0.0000P] where P=(Fo^2^+2Fc^2^)/3'
_refine_ls_weighting_scheme calc
_refine_ls_wR_factor_gt 0.0447
_refine_ls_wR_factor_ref 0.0584
_reflns_number_gt 306
_reflns_number_total 3018
_reflns_threshold_expression 'Fsqd > 2.0u(Fsqd)'
_cod_data_source_file ja808531m_si_002_4.cif
_cod_data_source_block DAC_P2
_cod_depositor_comments
;
The following automatic conversions were performed:

'_exptl_crystal_density_meas' value 'not measured' was changed to '?'
- the value is perceived as not measured.

Automatic conversion script
Id: cif_fix_values 3008 2015-01-20 13:52:24Z robertas 
;
_cod_database_code 4104051
_diffrn_reflns_uneti/neti 0.012

loop_
_symmetry_equiv_pos_as_xyz
'x, y, z'
'-x+1/2, -y+1/2, z+1/2'
'-y, x+1/2, z+1/4'
'y+1/2, -x, z+3/4'
'x, -y, z+1/2'
'-x+1/2, y+1/2, z'
'-y, -x+1/2, z+3/4'
'y+1/2, x, z+1/4'
'x+1/2, y+1/2, z+1/2'
'-x+1, -y+1, z+1'
'-y+1/2, x+1, z+3/4'
'y+1, -x+1/2, z+5/4'
'x+1/2, -y+1/2, z+1'
'-x+1, y+1, z+1/2'
'-y+1/2, -x+1, z+5/4'
'y+1, x+1/2, z+3/4'

loop_
_atom_site_label
_atom_site_type_symbol
_atom_site_fract_x
_atom_site_fract_y
_atom_site_fract_z
_atom_site_U_iso_or_equiv
_atom_site_adp_type
_atom_site_occupancy
_atom_site_symmetry_multiplicity
_atom_site_calc_flag
_atom_site_refinement_flags
Zn1 Zn 1.6471(2) 1.40196(19) -0.0045(4) 0.0485(18) Uiso 1 1 d .
Zn2 Zn 1.8490(2) 1.39612(18) 0.2908(4) 0.0484(18) Uiso 1 1 d .
C1 C 1.6214(9) 1.5264(10) 0.0127(16) 0.055(7) Uiso 1 1 d D
H1 H 1.5951 1.5200 0.0679 0.066 Uiso 1 1 calc R
C2 C 1.6816(8) 1.5108(11) -0.1102(17) 0.055(7) Uiso 1 1 d D
H2 H 1.7078 1.4934 -0.1565 0.066 Uiso 1 1 calc R
C3 C 1.9327(10) 1.3313(10) 0.1407(17) 0.055(7) Uiso 1 1 d D
H3 H 1.9059 1.3175 0.0915 0.066 Uiso 1 1 calc R
C4 C 1.5257(14) 1.3767(11) 0.0163(14) 0.095(9) Uiso 1 1 d D
H4 H 1.5218 1.3831 -0.0572 0.114 Uiso 1 1 calc R
C5 C 1.5633(12) 1.3691(10) 0.1694(17) 0.095(9) Uiso 1 1 d D
H5 H 1.5887 1.3706 0.2272 0.114 Uiso 1 1 calc R
C6 C 1.8508(12) 1.5084(13) 0.4249(18) 0.095(9) Uiso 1 1 d D
H6 H 1.8351 1.4912 0.4858 0.114 Uiso 1 1 calc R
C7 C 1.6441(9) 1.3802(6) -0.236(2) 0.054(6) Uiso 1 1 d D
H7 H 1.6409 1.4191 -0.2517 0.065 Uiso 1 1 calc R
C8 C 1.6528(9) 1.3031(8) -0.1503(15) 0.054(6) Uiso 1 1 d D
H8 H 1.6587 1.2762 -0.0959 0.065 Uiso 1 1 calc R
C9 C 1.7906(7) 1.3576(9) 0.4958(17) 0.054(6) Uiso 1 1 d D
H9 H 1.7537 1.3623 0.4681 0.065 Uiso 1 1 calc R
C10 C 1.7502(12) 1.4016(6) 0.138(2) 0.041(5) Uiso 1 1 d D
H10 H 1.7590 1.4388 0.1163 0.049 Uiso 1 1 calc R
C11 C 1.7064(8) 1.3227(8) 0.1536(18) 0.041(5) Uiso 1 1 d D
H11 H 1.6799 1.2930 0.1467 0.049 Uiso 1 1 calc R
C12 C 1.7523(9) 1.3228(7) 0.2199(14) 0.041(5) Uiso 1 1 d D
H12 H 1.7625 1.2926 0.2651 0.049 Uiso 1 1 calc R
N1 N 1.6503(8) 1.4827(8) -0.0327(19) 0.034(6) Uiso 1 1 d D
N2 N 1.9203(8) 1.3681(10) 0.2255(18) 0.034(6) Uiso 1 1 d D
N3 N 1.5761(10) 1.3852(10) 0.067(2) 0.067(8) Uiso 1 1 d D
N4 N 1.8585(10) 1.4810(11) 0.327(3) 0.067(8) Uiso 1 1 d D
N5 N 1.6532(9) 1.3613(10) -0.1374(18) 0.050(5) Uiso 1 1 d D
N6 N 1.8393(11) 1.3602(11) 0.4383(17) 0.050(5) Uiso 1 1 d D
N7 N 1.7055(10) 1.3724(10) 0.0992(17) 0.041(5) Uiso 1 1 d D
N8 N 1.7813(10) 1.3733(9) 0.2110(18) 0.041(5) Uiso 1 1 d D

loop_
_atom_type_symbol
_atom_type_description
_atom_type_scat_dispersion_real
_atom_type_scat_dispersion_imag
_atom_type_scat_source
C C 0.0033 0.0016 'International Tables Vol C Tables 4.2.6.8 and 6.1.1.4'
H H 0.0000 0.0000 'International Tables Vol C Tables 4.2.6.8 and 6.1.1.4'
N N 0.0061 0.0033 'International Tables Vol C Tables 4.2.6.8 and 6.1.1.4'
Zn Zn 0.2839 1.4301 'International Tables Vol C Tables 4.2.6.8 and 6.1.1.4'

loop_
_exptl_crystal_face_index_h
_exptl_crystal_face_index_k
_exptl_crystal_face_index_l
_exptl_crystal_face_perp_dist
164.0091 175.5089 1.0000 0.0000
-10.0846 9.4810 1.0000 0.0480
-1.0000 1.0294 -5.5627 0.2100
1.0000 -1.0294 5.5627 0.2100
10.0846 -9.4810 -1.0000 0.0480
-164.0091 -175.5089 -1.0000 0.0960

loop_
_geom_angle_atom_site_label_1
_geom_angle_atom_site_label_2
_geom_angle_atom_site_label_3
_geom_angle
_geom_angle_site_symmetry_1
_geom_angle_site_symmetry_3
N5 Zn1 N1 108.9(11) . .
N5 Zn1 N3 111.5(10) . .
N1 Zn1 N3 108.7(10) . .
N5 Zn1 N7 109.8(9) . .
N1 Zn1 N7 115.4(9) . .
N3 Zn1 N7 102.5(11) . .
N8 Zn2 N2 112.6(9) . .
N8 Zn2 N6 105.1(11) . .
N2 Zn2 N6 109.4(10) . .
N8 Zn2 N4 117.8(11) . .
N2 Zn2 N4 108.8(11) . .
N6 Zn2 N4 102.3(11) . .
N1 C1 N2 117.5(11) . 7_884
N1 C1 H1 121.2 . .
N2 C1 H1 121.2 7_884 .
C3 C2 N1 109.9(11) 7_884 .
C3 C2 H2 125.1 7_884 .
N1 C2 H2 125.1 . .
C2 C3 N2 110.3(10) 15_874 .
C2 C3 H3 124.8 15_874 .
N2 C3 H3 124.8 . .
N3 C4 N4 117.1(12) . 16_444
N3 C4 H4 121.4 . .
N4 C4 H4 121.4 16_444 .
C6 C5 N3 109.9(11) 16_444 .
C6 C5 H5 125.0 16_444 .
N3 C5 H5 125.0 . .
C5 C6 N4 110.4(11) 8 .
C5 C6 H6 124.8 8 .
N4 C6 H6 124.8 . .
N5 C7 N6 115.5(11) . 3_844
N5 C7 H7 122.3 . .
N6 C7 H7 122.3 3_844 .
C9 C8 N5 109.2(11) 3_844 .
C9 C8 H8 125.4 3_844 .
N5 C8 H8 125.4 . .
N6 C9 C8 109.7(11) . 4_585
N6 C9 H9 125.1 . .
C8 C9 H9 125.1 4_585 .
N8 C10 N7 114.9(11) . .
N8 C10 H10 122.6 . .
N7 C10 H10 122.6 . .
N7 C11 C12 108.7(11) . .
N7 C11 H11 125.6 . .
C12 C11 H11 125.6 . .
C11 C12 N8 110.1(11) . .
C11 C12 H12 124.9 . .
N8 C12 H12 124.9 . .
C1 N1 C2 101.6(12) . .
C1 N1 Zn1 130.2(17) . .
C2 N1 Zn1 128.1(17) . .
C1 N2 C3 100.4(12) 15_874 .
C1 N2 Zn2 125.3(17) 15_874 .
C3 N2 Zn2 134.2(17) . .
C4 N3 C5 102.1(14) . .
C4 N3 Zn1 124(2) . .
C5 N3 Zn1 133(2) . .
C4 N4 C6 100.2(12) 8 .
C4 N4 Zn2 131(2) 8 .
C6 N4 Zn2 128(2) . .
C7 N5 C8 102.7(13) . .
C7 N5 Zn1 128.9(18) . .
C8 N5 Zn1 126.4(17) . .
C9 N6 C7 102.7(13) . 4_585
C9 N6 Zn2 126.5(17) . .
C7 N6 Zn2 126.0(19) 4_585 .
C10 N7 C11 104.0(13) . .
C10 N7 Zn1 126.3(18) . .
C11 N7 Zn1 129.4(18) . .
C10 N8 C12 102.2(13) . .
C10 N8 Zn2 130.9(18) . .
C12 N8 Zn2 126.8(17) . .

loop_
_geom_bond_atom_site_label_1
_geom_bond_atom_site_label_2
_geom_bond_distance
_geom_bond_site_symmetry_2
Zn1 N5 1.91(2) .
Zn1 N1 1.909(19) .
Zn1 N3 1.91(2) .
Zn1 N7 1.99(2) .
Zn2 N8 1.93(2) .
Zn2 N2 1.95(2) .
Zn2 N6 2.03(2) .
Zn2 N4 2.03(2) .
C1 N1 1.342(17) .
C1 N2 1.345(16) 7_884
C1 H1 0.9300 .
C2 C3 1.346(5) 7_884
C2 N1 1.373(16) .
C2 H2 0.9300 .
C3 C2 1.346(5) 15_874
C3 N2 1.388(17) .
C3 H3 0.9300 .
C4 N3 1.344(18) .
C4 N4 1.347(17) 16_444
C4 H4 0.9300 .
C5 C6 1.347(5) 16_444
C5 N3 1.359(17) .
C5 H5 0.9300 .
C6 C5 1.347(5) 8
C6 N4 1.389(17) .
C6 H6 0.9300 .
C7 N5 1.317(17) .
C7 N6 1.341(17) 3_844
C7 H7 0.9300 .
C8 C9 1.346(5) 3_844
C8 N5 1.361(18) .
C8 H8 0.9300 .
C9 N6 1.340(17) .
C9 C8 1.346(5) 4_585
C9 H9 0.9300 .
C10 N8 1.331(17) .
C10 N7 1.332(17) .
C10 H10 0.9300 .
C11 N7 1.338(16) .
C11 C12 1.346(5) .
C11 H11 0.9300 .
C12 N8 1.360(16) .
C12 H12 0.9300 .
N2 C1 1.345(16) 15_874
N4 C4 1.347(17) 8
N6 C7 1.341(17) 4_585

loop_
_geom_torsion_atom_site_label_1
_geom_torsion_atom_site_label_2
_geom_torsion_atom_site_label_3
_geom_torsion_atom_site_label_4
_geom_torsion
_geom_torsion_site_symmetry_1
_geom_torsion_site_symmetry_4
N7 C11 C12 N8 1(2) . .
N2 C1 N1 C2 -2(2) 7_884 .
N2 C1 N1 Zn1 -179.1(17) 7_884 .
C3 C2 N1 C1 -2.0(19) 7_884 .
C3 C2 N1 Zn1 175.1(18) 7_884 .
N5 Zn1 N1 C1 141.7(18) . .
N3 Zn1 N1 C1 20(2) . .
N7 Zn1 N1 C1 -94(2) . .
N5 Zn1 N1 C2 -34.6(19) . .
N3 Zn1 N1 C2 -156.2(19) . .
N7 Zn1 N1 C2 89.4(19) . .
C2 C3 N2 C1 6(3) 15_874 15_874
C2 C3 N2 Zn2 -169.5(19) 15_874 .
N8 Zn2 N2 C1 178.5(18) . 15_874
N6 Zn2 N2 C1 -65(2) . 15_874
N4 Zn2 N2 C1 46(2) . 15_874
N8 Zn2 N2 C3 -7(3) . .
N6 Zn2 N2 C3 109(2) . .
N4 Zn2 N2 C3 -140(3) . .
N4 C4 N3 C5 2(2) 16_444 .
N4 C4 N3 Zn1 172(2) 16_444 .
C6 C5 N3 C4 2(2) 16_444 .
C6 C5 N3 Zn1 -167(2) 16_444 .
N5 Zn1 N3 C4 -36(2) . .
N1 Zn1 N3 C4 83.5(17) . .
N7 Zn1 N3 C4 -153.8(17) . .
N5 Zn1 N3 C5 130(2) . .
N1 Zn1 N3 C5 -110(2) . .
N7 Zn1 N3 C5 13(3) . .
C5 C6 N4 C4 -6(4) 8 8
C5 C6 N4 Zn2 171.2(17) 8 .
N8 Zn2 N4 C4 -79(3) . 8
N2 Zn2 N4 C4 51(3) . 8
N6 Zn2 N4 C4 166(3) . 8
N8 Zn2 N4 C6 105(3) . .
N2 Zn2 N4 C6 -125(3) . .
N6 Zn2 N4 C6 -10(3) . .
N6 C7 N5 C8 -2(2) 3_844 .
N6 C7 N5 Zn1 -166.4(18) 3_844 .
C9 C8 N5 C7 -1.2(19) 3_844 .
C9 C8 N5 Zn1 163.5(19) 3_844 .
N1 Zn1 N5 C7 -19(2) . .
N3 Zn1 N5 C7 100.5(19) . .
N7 Zn1 N5 C7 -146.7(16) . .
N1 Zn1 N5 C8 179.9(16) . .
N3 Zn1 N5 C8 -60(2) . .
N7 Zn1 N5 C8 52.6(19) . .
C8 C9 N6 C7 -5(3) 4_585 4_585
C8 C9 N6 Zn2 -161.4(18) 4_585 .
N8 Zn2 N6 C9 -42(3) . .
N2 Zn2 N6 C9 -163(2) . .
N4 Zn2 N6 C9 82(2) . .
N8 Zn2 N6 C7 167.5(18) . 4_585
N2 Zn2 N6 C7 46(2) . 4_585
N4 Zn2 N6 C7 -69(2) . 4_585
N8 C10 N7 C11 2(3) . .
N8 C10 N7 Zn1 176.5(15) . .
C12 C11 N7 C10 -2(2) . .
C12 C11 N7 Zn1 -175.9(16) . .
N5 Zn1 N7 C10 114(2) . .
N1 Zn1 N7 C10 -10(2) . .
N3 Zn1 N7 C10 -127(2) . .
N5 Zn1 N7 C11 -73(2) . .
N1 Zn1 N7 C11 163.0(18) . .
N3 Zn1 N7 C11 45(2) . .
N7 C10 N8 C12 -2(3) . .
N7 C10 N8 Zn2 -179.8(16) . .
C11 C12 N8 C10 0(2) . .
C11 C12 N8 Zn2 178.4(16) . .
N2 Zn2 N8 C10 -97(2) . .
N6 Zn2 N8 C10 144(2) . .
N4 Zn2 N8 C10 30(2) . .
N2 Zn2 N8 C12 85.0(19) . .
N6 Zn2 N8 C12 -34(2) . .
N4 Zn2 N8 C12 -147.2(19) . .
